data_4081332
loop_
_publ_author_name
'Cimadevilla, Fernanda'
'Garc\'ia, M. Esther'
'Garc\'ia-Viv\'o, Daniel'
'Ruiz, Miguel A.'
'Graiff, Claudia'
'Tiripicchio, Antonio'

_publ_section_title
;
 Hydrogen Atom Transfer Reactions of the Unsaturated Hydroxycarbyne
 Complex [W2Cp2(\m-COH)(\m-PPh2)2]BF4
;
_journal_issue 16
_journal_name_full Organometallics
_journal_page_first 4624
_journal_paper_doi 10.1021/om400598m
_journal_volume 32
_journal_year 2013
_chemical_formula_sum 'C42 H38 B F4 N O P2 W2'
_chemical_formula_weight 1089.18
_chemical_name_systematic
;
 ?
;
_space_group_IT_number 14
_symmetry_cell_setting monoclinic
_symmetry_space_group_name_Hall '-P 2ybc'
_symmetry_space_group_name_H-M 'P 1 21/c 1'
_atom_sites_solution_hydrogens geom
_atom_sites_solution_primary direct
_atom_sites_solution_secondary difmap
_audit_creation_method SHELXL-97
_cell_angle_alpha 90.00
_cell_angle_beta 96.29(5)
_cell_angle_gamma 90.00
_cell_formula_units_Z 4
_cell_length_a 10.662(3)
_cell_length_b 20.723(5)
_cell_length_c 17.943(4)
_cell_measurement_reflns_used 48
_cell_measurement_temperature 293(2)
_cell_measurement_theta_max 18
_cell_measurement_theta_min 6
_cell_volume 3940.6(17)
_computing_structure_refinement 'SHELXL-97 (Sheldrick, 2008)'
_computing_structure_solution 'SHELXS-97 (Sheldrick, 2008)'
_diffrn_ambient_temperature 293(2)
_diffrn_measured_fraction_theta_full 0.983
_diffrn_measured_fraction_theta_max 0.983
_diffrn_measurement_device_type 'Siemens AED'
_diffrn_measurement_method 'teta 2 teta scan'
_diffrn_radiation_monochromator graphite
_diffrn_radiation_source 'fine-focus sealed tube'
_diffrn_radiation_type MoK\a
_diffrn_radiation_wavelength 0.71073
_diffrn_reflns_av_R_equivalents 0.0751
_diffrn_reflns_av_sigmaI/netI 0.0724
_diffrn_reflns_limit_h_max 12
_diffrn_reflns_limit_h_min -12
_diffrn_reflns_limit_k_max 24
_diffrn_reflns_limit_k_min 0
_diffrn_reflns_limit_l_max 21
_diffrn_reflns_limit_l_min 0
_diffrn_reflns_number 7055
_diffrn_reflns_theta_full 25.01
_diffrn_reflns_theta_max 25.01
_diffrn_reflns_theta_min 3.29
_diffrn_standards_decay_% 'no decay observed'
_diffrn_standards_interval_count 100
_diffrn_standards_number 1
_exptl_absorpt_coefficient_mu 5.968
_exptl_absorpt_correction_T_max 0.3411
_exptl_absorpt_correction_T_min 0.1623
_exptl_absorpt_correction_type refdelf
_exptl_absorpt_process_details
;
Parkin S,Moezzi B & Hope H, (1995) J. Appl. Cryst. 28, 53-56
Cubic fit to sin(theta)/lambda - 24 parameters
;
_exptl_crystal_colour orange
_exptl_crystal_density_diffrn 1.836
_exptl_crystal_density_meas ?
_exptl_crystal_density_method 'not measured'
_exptl_crystal_description prism
_exptl_crystal_F_000 2096
_exptl_crystal_size_max 0.21
_exptl_crystal_size_mid 0.20
_exptl_crystal_size_min 0.18
_refine_diff_density_max 1.098
_refine_diff_density_min -1.003
_refine_diff_density_rms 0.140
_refine_ls_extinction_method none
_refine_ls_goodness_of_fit_ref 0.910
_refine_ls_hydrogen_treatment constr
_refine_ls_matrix_type full
_refine_ls_number_parameters 479
_refine_ls_number_reflns 6839
_refine_ls_number_restraints 0
_refine_ls_restrained_S_all 0.910
_refine_ls_R_factor_all 0.0712
_refine_ls_R_factor_gt 0.0386
_refine_ls_shift/su_max 0.001
_refine_ls_shift/su_mean 0.000
_refine_ls_structure_factor_coef Fsqd
_refine_ls_weighting_details 'calc w=1/[\s^2^(Fo^2^)+(0.0400P)^2^+0.0000P] where P=(Fo^2^+2Fc^2^)/3'
_refine_ls_weighting_scheme calc
_refine_ls_wR_factor_gt 0.0789
_refine_ls_wR_factor_ref 0.0886
_reflns_number_gt 4649
_reflns_number_total 6839
_reflns_threshold_expression >2\s(I)
_cod_data_source_file om400598m_si_002.cif
_cod_data_source_block compound7
_cod_depositor_comments
;
The following automatic conversions were performed:

'_exptl_crystal_density_meas' value 'not measured' was changed to '?'
- the value is perceived as not measured.

Automatic conversion script
Id: cif_fix_values 3008 2015-01-20 13:52:24Z robertas 
;
_cod_original_sg_symbol_H-M P21/c
_cod_database_code 4081332
_exptl_absorpt_factor_mur 1.492
_exptl_absorpt_correction_t_ave 0.2357
_exptl_absorpt_rmerge_before 0.1120
_exptl_absorpt_rmerge_after 0.0884

loop_
_symmetry_equiv_pos_as_xyz
'x, y, z'
'-x, y+1/2, -z+1/2'
'-x, -y, -z'
'x, -y-1/2, z-1/2'

loop_
_atom_site_label
_atom_site_type_symbol
_atom_site_fract_x
_atom_site_fract_y
_atom_site_fract_z
_atom_site_U_iso_or_equiv
_atom_site_adp_type
_atom_site_occupancy
_atom_site_symmetry_multiplicity
_atom_site_calc_flag
_atom_site_refinement_flags
W1 W 0.79928(3) 0.636274(16) 0.540987(18) 0.03776(11) Uani 1 1 d .
W2 W 0.69726(3) 0.733219(16) 0.635334(17) 0.03617(10) Uani 1 1 d .
P1 P 0.5993(2) 0.63127(10) 0.58739(11) 0.0377(5) Uani 1 1 d .
P2 P 0.9034(2) 0.73354(10) 0.58403(11) 0.0382(5) Uani 1 1 d .
O1 O 0.6585(7) 0.7224(3) 0.4141(3) 0.0674(19) Uani 1 1 d .
N1 N 0.6156(7) 0.7872(3) 0.5717(4) 0.056(2) Uani 1 1 d .
C1 C 0.7135(9) 0.6922(4) 0.4616(5) 0.046(2) Uani 1 1 d .
C2 C 0.9174(14) 0.5423(5) 0.5630(7) 0.086(4) Uani 1 1 d .
H2 H 0.9423 0.5283 0.6116 0.104 Uiso 1 1 calc R
C3 C 0.8060(13) 0.5262(4) 0.5181(8) 0.079(4) Uani 1 1 d .
H3 H 0.7459 0.4977 0.5328 0.095 Uiso 1 1 calc R
C4 C 0.7952(10) 0.5577(5) 0.4485(6) 0.066(3) Uani 1 1 d .
H4 H 0.7295 0.5556 0.4099 0.079 Uiso 1 1 calc R
C5 C 0.9133(11) 0.5949(4) 0.4515(6) 0.066(3) Uani 1 1 d .
H5 H 0.9365 0.6216 0.4136 0.080 Uiso 1 1 calc R
C6 C 0.9840(9) 0.5840(5) 0.5195(6) 0.060(3) Uani 1 1 d .
H6 H 1.0632 0.6015 0.5342 0.072 Uiso 1 1 calc R
C7 C 0.7549(12) 0.7002(6) 0.7613(5) 0.073(3) Uani 1 1 d .
H7 H 0.7990 0.6619 0.7719 0.088 Uiso 1 1 calc R
C8 C 0.6293(12) 0.7064(5) 0.7520(5) 0.067(3) Uani 1 1 d .
H8 H 0.5717 0.6730 0.7551 0.080 Uiso 1 1 calc R
C9 C 0.5977(9) 0.7716(5) 0.7368(5) 0.061(3) Uani 1 1 d .
H9 H 0.5173 0.7893 0.7277 0.073 Uiso 1 1 calc R
C10 C 0.7183(11) 0.8055(5) 0.7383(5) 0.060(3) Uani 1 1 d .
H10 H 0.7298 0.8494 0.7310 0.072 Uiso 1 1 calc R
C11 C 0.8091(10) 0.7611(7) 0.7523(5) 0.081(4) Uani 1 1 d .
H11 H 0.8953 0.7693 0.7555 0.097 Uiso 1 1 calc R
C12 C 0.5599(9) 0.5701(4) 0.6552(5) 0.048(2) Uani 1 1 d .
C13 C 0.6560(10) 0.5386(4) 0.6989(5) 0.057(3) Uani 1 1 d .
H13 H 0.7396 0.5481 0.6930 0.069 Uiso 1 1 calc R
C14 C 0.6286(12) 0.4931(5) 0.7512(6) 0.080(3) Uani 1 1 d .
H14 H 0.6945 0.4729 0.7805 0.096 Uiso 1 1 calc R
C15 C 0.5064(13) 0.4771(5) 0.7608(6) 0.076(3) Uani 1 1 d .
H15 H 0.4887 0.4464 0.7960 0.091 Uiso 1 1 calc R
C16 C 0.4128(11) 0.5074(5) 0.7174(6) 0.071(3) Uani 1 1 d .
H16 H 0.3294 0.4968 0.7227 0.085 Uiso 1 1 calc R
C17 C 0.4376(9) 0.5542(5) 0.6648(5) 0.059(3) Uani 1 1 d .
H17 H 0.3711 0.5746 0.6362 0.071 Uiso 1 1 calc R
C18 C 0.4535(8) 0.6432(4) 0.5263(4) 0.042(2) Uani 1 1 d .
C19 C 0.4337(9) 0.6116(4) 0.4577(5) 0.053(2) Uani 1 1 d .
H19 H 0.4926 0.5816 0.4449 0.064 Uiso 1 1 calc R
C20 C 0.3279(10) 0.6240(5) 0.4082(5) 0.067(3) Uani 1 1 d .
H20 H 0.3173 0.6031 0.3621 0.080 Uiso 1 1 calc R
C21 C 0.2393(9) 0.6667(5) 0.4264(5) 0.063(3) Uani 1 1 d .
H21 H 0.1682 0.6750 0.3930 0.076 Uiso 1 1 calc R
C22 C 0.2558(10) 0.6978(6) 0.4952(6) 0.078(3) Uani 1 1 d .
H22 H 0.1947 0.7264 0.5083 0.094 Uiso 1 1 calc R
C23 C 0.3627(9) 0.6864(5) 0.5446(5) 0.062(3) Uani 1 1 d .
H23 H 0.3736 0.7079 0.5903 0.075 Uiso 1 1 calc R
C24 C 1.0445(7) 0.7325(4) 0.6513(4) 0.044(2) Uani 1 1 d .
C25 C 1.0840(9) 0.6750(5) 0.6869(5) 0.056(2) Uani 1 1 d .
H25 H 1.0402 0.6371 0.6743 0.068 Uiso 1 1 calc R
C26 C 1.1884(11) 0.6736(6) 0.7411(6) 0.079(3) Uani 1 1 d .
H26 H 1.2133 0.6351 0.7649 0.094 Uiso 1 1 calc R
C27 C 1.2544(9) 0.7299(7) 0.7593(6) 0.078(4) Uani 1 1 d .
H27 H 1.3233 0.7292 0.7959 0.094 Uiso 1 1 calc R
C28 C 1.2193(10) 0.7868(6) 0.7239(6) 0.075(3) Uani 1 1 d .
H28 H 1.2646 0.8244 0.7360 0.089 Uiso 1 1 calc R
C29 C 1.1162(9) 0.7880(5) 0.6702(5) 0.062(3) Uani 1 1 d .
H29 H 1.0939 0.8266 0.6459 0.075 Uiso 1 1 calc R
C30 C 0.9270(8) 0.8007(4) 0.5218(5) 0.043(2) Uani 1 1 d .
C31 C 0.9699(8) 0.7880(5) 0.4525(5) 0.054(2) Uani 1 1 d .
H31 H 0.9829 0.7457 0.4380 0.065 Uiso 1 1 calc R
C32 C 0.9931(10) 0.8390(7) 0.4049(6) 0.079(3) Uani 1 1 d .
H32 H 1.0256 0.8311 0.3597 0.095 Uiso 1 1 calc R
C33 C 0.9671(11) 0.9013(7) 0.4259(7) 0.087(4) Uani 1 1 d .
H33 H 0.9771 0.9350 0.3929 0.104 Uiso 1 1 calc R
C34 C 0.9277(11) 0.9143(6) 0.4929(8) 0.092(4) Uani 1 1 d .
H34 H 0.9140 0.9567 0.5069 0.111 Uiso 1 1 calc R
C35 C 0.9074(10) 0.8640(5) 0.5411(6) 0.066(3) Uani 1 1 d .
H35 H 0.8801 0.8732 0.5875 0.080 Uiso 1 1 calc R
C36 C 0.5383(8) 0.8350(4) 0.5351(5) 0.044(2) Uani 1 1 d .
C37 C 0.5747(10) 0.8628(5) 0.4695(6) 0.070(3) Uani 1 1 d .
H37 H 0.6492 0.8504 0.4509 0.084 Uiso 1 1 calc R
C38 C 0.4973(10) 0.9087(6) 0.4333(6) 0.080(3) Uani 1 1 d .
H38 H 0.5211 0.9267 0.3895 0.096 Uiso 1 1 calc R
C39 C 0.3885(11) 0.9291(5) 0.4578(6) 0.075(3) Uani 1 1 d .
C40 C 0.3518(11) 0.9019(6) 0.5234(6) 0.082(3) Uani 1 1 d .
H40 H 0.2772 0.9148 0.5413 0.099 Uiso 1 1 calc R
C41 C 0.4286(10) 0.8546(5) 0.5623(6) 0.075(3) Uani 1 1 d .
H41 H 0.4052 0.8368 0.6062 0.090 Uiso 1 1 calc R
C42 C 0.3057(12) 0.9803(6) 0.4179(7) 0.107(4) Uani 1 1 d .
H42A H 0.3573 1.0150 0.4032 0.161 Uiso 1 1 calc R
H42B H 0.2480 0.9964 0.4509 0.161 Uiso 1 1 calc R
H42C H 0.2591 0.9619 0.3741 0.161 Uiso 1 1 calc R
B1 B 1.0145(18) 0.4600(7) 0.7557(8) 0.084(4) Uani 1 1 d .
F1 F 1.1224(9) 0.4313(5) 0.7733(7) 0.204(5) Uani 1 1 d .
F2 F 0.9625(11) 0.4557(4) 0.8213(5) 0.173(4) Uani 1 1 d .
F3 F 0.9427(10) 0.4281(5) 0.7043(5) 0.180(5) Uani 1 1 d .
F4 F 1.0288(12) 0.5207(5) 0.7391(6) 0.205(5) Uani 1 1 d .
H1 H 0.8096 0.6369 0.6463 0.130 Uiso 1 1 d .

loop_
_atom_site_aniso_label
_atom_site_aniso_U_11
_atom_site_aniso_U_22
_atom_site_aniso_U_33
_atom_site_aniso_U_23
_atom_site_aniso_U_13
_atom_site_aniso_U_12
W1 0.0394(2) 0.03519(19) 0.03914(19) -0.00460(15) 0.00626(15) 0.00033(16)
W2 0.0356(2) 0.03814(19) 0.03434(18) -0.00395(15) 0.00200(14) 0.00155(16)
P1 0.0385(13) 0.0364(12) 0.0377(11) -0.0030(10) 0.0024(10) -0.0023(10)
P2 0.0392(13) 0.0386(12) 0.0363(11) -0.0031(10) 0.0013(9) -0.0006(10)
O1 0.084(5) 0.072(5) 0.044(4) 0.015(4) -0.004(4) -0.004(4)
N1 0.075(6) 0.053(5) 0.043(4) -0.014(4) 0.016(4) -0.015(4)
C1 0.060(6) 0.039(5) 0.044(5) -0.016(4) 0.020(5) -0.016(5)
C2 0.133(12) 0.050(7) 0.079(8) 0.005(6) 0.023(8) 0.057(8)
C3 0.107(11) 0.024(5) 0.116(10) -0.009(6) 0.051(9) -0.010(6)
C4 0.071(8) 0.053(6) 0.073(7) -0.038(6) 0.001(6) 0.011(6)
C5 0.110(9) 0.036(5) 0.062(6) -0.009(5) 0.050(7) 0.005(6)
C6 0.034(6) 0.064(7) 0.083(8) -0.006(6) 0.011(5) 0.015(5)
C7 0.075(9) 0.104(10) 0.043(6) 0.004(6) 0.014(6) 0.027(8)
C8 0.098(9) 0.064(7) 0.038(5) -0.026(5) 0.010(6) -0.022(6)
C9 0.051(6) 0.088(8) 0.047(5) -0.020(6) 0.022(5) 0.005(6)
C10 0.081(8) 0.055(6) 0.045(5) -0.023(5) 0.009(5) 0.003(6)
C11 0.060(7) 0.150(12) 0.035(5) -0.033(7) 0.011(5) -0.016(9)
C12 0.066(7) 0.034(5) 0.044(5) 0.001(4) 0.007(5) -0.011(5)
C13 0.072(7) 0.044(5) 0.058(6) 0.010(5) 0.019(5) 0.008(5)
C14 0.105(10) 0.064(7) 0.074(7) 0.026(6) 0.030(7) 0.029(7)
C15 0.111(10) 0.060(7) 0.060(7) 0.004(6) 0.020(7) -0.025(7)
C16 0.073(8) 0.077(8) 0.062(7) 0.004(6) 0.008(6) -0.033(6)
C17 0.052(6) 0.075(7) 0.049(5) 0.001(5) 0.006(5) -0.018(5)
C18 0.045(5) 0.041(5) 0.039(5) -0.006(4) 0.004(4) -0.005(4)
C19 0.047(6) 0.048(5) 0.064(6) -0.001(5) 0.004(5) -0.003(4)
C20 0.058(7) 0.083(8) 0.056(6) -0.007(6) -0.006(5) -0.017(6)
C21 0.036(6) 0.096(8) 0.056(6) 0.006(6) -0.008(5) -0.006(6)
C22 0.046(7) 0.112(9) 0.075(8) -0.023(7) -0.002(6) 0.005(6)
C23 0.049(6) 0.077(7) 0.059(6) -0.017(6) -0.003(5) 0.001(5)
C24 0.035(5) 0.056(6) 0.040(5) -0.004(4) 0.004(4) 0.003(4)
C25 0.047(6) 0.068(7) 0.052(6) -0.004(5) -0.003(5) 0.016(5)
C26 0.072(8) 0.106(10) 0.058(7) 0.006(7) 0.003(6) 0.030(8)
C27 0.025(6) 0.146(12) 0.063(7) -0.012(8) 0.001(5) 0.002(7)
C28 0.045(7) 0.109(10) 0.066(7) -0.015(7) -0.008(5) -0.021(6)
C29 0.059(7) 0.071(7) 0.057(6) -0.007(5) 0.004(5) -0.012(5)
C30 0.040(5) 0.035(5) 0.054(5) 0.000(4) 0.009(4) -0.006(4)
C31 0.033(5) 0.069(7) 0.060(6) 0.001(5) 0.001(4) -0.005(5)
C32 0.070(8) 0.116(10) 0.051(6) 0.022(7) 0.002(5) -0.025(7)
C33 0.074(9) 0.082(9) 0.101(10) 0.039(8) -0.004(7) -0.019(7)
C34 0.082(9) 0.061(7) 0.138(12) 0.017(8) 0.030(8) -0.007(6)
C35 0.075(8) 0.049(6) 0.077(7) -0.003(6) 0.020(6) -0.012(5)
C36 0.048(6) 0.037(5) 0.044(5) 0.015(4) -0.010(4) 0.013(4)
C37 0.077(8) 0.058(6) 0.074(7) 0.011(6) 0.007(6) 0.019(6)
C38 0.070(8) 0.093(9) 0.080(8) 0.034(7) 0.016(6) 0.031(7)
C39 0.074(8) 0.063(7) 0.083(8) 0.014(6) -0.013(6) 0.014(6)
C40 0.071(8) 0.092(9) 0.084(8) 0.016(7) 0.009(6) 0.026(7)
C41 0.077(8) 0.079(8) 0.070(7) 0.022(6) 0.012(6) 0.037(6)
C42 0.106(11) 0.106(10) 0.110(10) 0.020(8) 0.014(8) 0.041(8)
B1 0.132(15) 0.055(9) 0.064(9) 0.008(7) 0.004(9) 0.015(9)
F1 0.109(8) 0.166(9) 0.334(15) 0.062(10) 0.009(9) 0.043(7)
F2 0.273(13) 0.135(8) 0.114(7) -0.002(6) 0.039(7) 0.023(8)
F3 0.217(10) 0.224(11) 0.098(6) -0.042(7) 0.010(6) -0.119(9)
F4 0.294(14) 0.120(8) 0.178(9) 0.065(7) -0.077(9) -0.053(8)

loop_
_atom_type_symbol
_atom_type_description
_atom_type_scat_dispersion_real
_atom_type_scat_dispersion_imag
_atom_type_scat_source
W W -0.8490 6.8722 'International Tables Vol C Tables 4.2.6.8 and 6.1.1.4'
P P 0.1023 0.0942 'International Tables Vol C Tables 4.2.6.8 and 6.1.1.4'
O O 0.0106 0.0060 'International Tables Vol C Tables 4.2.6.8 and 6.1.1.4'
N N 0.0061 0.0033 'International Tables Vol C Tables 4.2.6.8 and 6.1.1.4'
C C 0.0033 0.0016 'International Tables Vol C Tables 4.2.6.8 and 6.1.1.4'
H H 0.0000 0.0000 'International Tables Vol C Tables 4.2.6.8 and 6.1.1.4'
B B 0.0013 0.0007 'International Tables Vol C Tables 4.2.6.8 and 6.1.1.4'
F F 0.0171 0.0103 'International Tables Vol C Tables 4.2.6.8 and 6.1.1.4'

loop_
_geom_angle_atom_site_label_1
_geom_angle_atom_site_label_2
_geom_angle_atom_site_label_3
_geom_angle
C1 W1 C5 87.3(4)
C1 W1 C6 119.2(4)
C5 W1 C6 34.9(3)
C1 W1 C3 118.0(4)
C5 W1 C3 58.5(3)
C6 W1 C3 57.8(4)
C1 W1 C4 85.7(4)
C5 W1 C4 37.3(3)
C6 W1 C4 60.2(4)
C3 W1 C4 35.2(3)
C1 W1 C2 144.0(4)
C5 W1 C2 59.1(4)
C6 W1 C2 35.3(4)
C3 W1 C2 35.0(4)
C4 W1 C2 60.1(4)
C1 W1 P1 85.2(2)
C5 W1 P1 142.9(3)
C6 W1 P1 148.2(3)
C3 W1 P1 93.7(3)
C4 W1 P1 105.8(3)
C2 W1 P1 113.2(4)
C1 W1 P2 84.3(2)
C5 W1 P2 106.3(3)
C6 W1 P2 94.3(3)
C3 W1 P2 149.9(4)
C4 W1 P2 142.6(3)
C2 W1 P2 115.3(4)
P1 W1 P2 109.07(7)
C1 W1 W2 80.9(2)
C5 W1 W2 158.2(2)
C6 W1 W2 142.9(3)
C3 W1 W2 143.3(3)
C4 W1 W2 156.9(3)
C2 W1 W2 135.0(3)
P1 W1 W2 54.52(5)
P2 W1 W2 54.55(5)
C1 W1 H1 133.6(2)
C5 W1 H1 137.0(3)
C6 W1 H1 102.3(3)
C3 W1 H1 100.6(3)
C4 W1 H1 135.8(3)
C2 W1 H1 82.2(3)
P1 W1 H1 66.66(7)
P2 W1 H1 72.26(5)
W2 W1 H1 52.84(2)
N1 W2 C9 93.1(3)
N1 W2 C8 123.2(4)
C9 W2 C8 35.0(3)
N1 W2 C11 125.8(4)
C9 W2 C11 57.1(3)
C8 W2 C11 56.2(4)
N1 W2 C10 95.8(3)
C9 W2 C10 36.2(3)
C8 W2 C10 57.9(3)
C11 W2 C10 32.8(3)
N1 W2 C7 149.1(3)
C9 W2 C7 56.8(4)
C8 W2 C7 32.8(3)
C11 W2 C7 34.4(4)
C10 W2 C7 56.5(4)
N1 W2 P1 99.1(2)
C9 W2 P1 110.5(3)
C8 W2 P1 87.0(2)
C11 W2 P1 132.0(4)
C10 W2 P1 144.4(3)
C7 W2 P1 98.0(3)
N1 W2 P2 98.8(2)
C9 W2 P2 141.7(3)
C8 W2 P2 134.7(3)
C11 W2 P2 87.0(3)
C10 W2 P2 106.0(3)
C7 W2 P2 101.9(3)
P1 W2 P2 103.39(7)
N1 W2 W1 104.6(2)
C9 W2 W1 156.2(3)
C8 W2 W1 121.6(3)
C11 W2 W1 119.9(3)
C10 W2 W1 151.5(3)
C7 W2 W1 106.2(3)
P1 W2 W1 51.55(5)
P2 W2 W1 51.84(5)
C18 P1 C12 104.5(4)
C18 P1 W1 121.6(3)
C12 P1 W1 122.8(3)
C18 P1 W2 113.2(3)
C12 P1 W2 118.6(3)
W1 P1 W2 73.93(6)
C30 P2 C24 104.8(4)
C30 P2 W1 122.6(3)
C24 P2 W1 121.7(3)
C30 P2 W2 114.8(3)
C24 P2 W2 117.1(3)
W1 P2 W2 73.61(6)
C36 N1 W2 167.2(6)
O1 C1 W1 176.3(7)
C3 C2 C6 106.0(10)
C3 C2 W1 72.1(6)
C6 C2 W1 71.9(5)
C3 C2 H2 127.0
C6 C2 H2 127.0
W1 C2 H2 120.9
C2 C3 C4 112.5(10)
C2 C3 W1 72.8(6)
C4 C3 W1 72.5(5)
C2 C3 H3 123.7
C4 C3 H3 123.7
W1 C3 H3 122.5
C3 C4 C5 103.0(9)
C3 C4 W1 72.3(5)
C5 C4 W1 69.9(5)
C3 C4 H4 128.5
C5 C4 H4 128.5
W1 C4 H4 121.3
C6 C5 C4 109.2(9)
C6 C5 W1 73.9(5)
C4 C5 W1 72.8(5)
C6 C5 H5 125.4
C4 C5 H5 125.4
W1 C5 H5 119.7
C5 C6 C2 109.3(10)
C5 C6 W1 71.2(5)
C2 C6 W1 72.9(5)
C5 C6 H6 125.3
C2 C6 H6 125.3
W1 C6 H6 122.2
C8 C7 C11 108.5(11)
C8 C7 W2 72.7(6)
C11 C7 W2 72.4(6)
C8 C7 H7 125.7
C11 C7 H7 125.7
W2 C7 H7 120.8
C7 C8 C9 109.3(10)
C7 C8 W2 74.5(6)
C9 C8 W2 72.1(5)
C7 C8 H8 125.3
C9 C8 H8 125.3
W2 C8 H8 119.8
C8 C9 C10 105.4(9)
C8 C9 W2 73.0(5)
C10 C9 W2 72.9(4)
C8 C9 H9 127.3
C10 C9 H9 127.3
W2 C9 H9 119.0
C11 C10 C9 106.8(10)
C11 C10 W2 73.5(5)
C9 C10 W2 71.0(5)
C11 C10 H10 126.6
C9 C10 H10 126.6
W2 C10 H10 120.7
C10 C11 C7 109.9(10)
C10 C11 W2 73.6(6)
C7 C11 W2 73.1(6)
C10 C11 H11 125.0
C7 C11 H11 125.0
W2 C11 H11 119.9
C17 C12 C13 118.0(8)
C17 C12 P1 122.5(8)
C13 C12 P1 119.5(7)
C14 C13 C12 120.5(10)
C14 C13 H13 119.7
C12 C13 H13 119.7
C15 C14 C13 121.5(11)
C15 C14 H14 119.2
C13 C14 H14 119.2
C16 C15 C14 117.9(10)
C16 C15 H15 121.1
C14 C15 H15 121.1
C15 C16 C17 121.9(10)
C15 C16 H16 119.1
C17 C16 H16 119.1
C12 C17 C16 120.2(10)
C12 C17 H17 119.9
C16 C17 H17 119.9
C23 C18 C19 118.2(8)
C23 C18 P1 121.3(6)
C19 C18 P1 120.4(7)
C20 C19 C18 121.0(9)
C20 C19 H19 119.5
C18 C19 H19 119.5
C21 C20 C19 120.5(9)
C21 C20 H20 119.8
C19 C20 H20 119.8
C20 C21 C22 119.5(10)
C20 C21 H21 120.3
C22 C21 H21 120.3
C21 C22 C23 120.4(10)
C21 C22 H22 119.8
C23 C22 H22 119.8
C18 C23 C22 120.4(9)
C18 C23 H23 119.8
C22 C23 H23 119.8
C25 C24 C29 117.4(8)
C25 C24 P2 119.9(7)
C29 C24 P2 122.7(7)
C26 C25 C24 121.0(10)
C26 C25 H25 119.5
C24 C25 H25 119.5
C27 C26 C25 119.6(11)
C27 C26 H26 120.2
C25 C26 H26 120.2
C28 C27 C26 120.6(10)
C28 C27 H27 119.7
C26 C27 H27 119.7
C27 C28 C29 119.7(11)
C27 C28 H28 120.1
C29 C28 H28 120.1
C28 C29 C24 121.7(10)
C28 C29 H29 119.1
C24 C29 H29 119.1
C35 C30 C31 118.5(8)
C35 C30 P2 122.6(7)
C31 C30 P2 118.9(7)
C32 C31 C30 119.9(10)
C32 C31 H31 120.0
C30 C31 H31 120.0
C33 C32 C31 119.0(10)
C33 C32 H32 120.5
C31 C32 H32 120.5
C34 C33 C32 121.6(11)
C34 C33 H33 119.2
C32 C33 H33 119.2
C33 C34 C35 119.5(11)
C33 C34 H34 120.2
C35 C34 H34 120.2
C30 C35 C34 121.4(10)
C30 C35 H35 119.3
C34 C35 H35 119.3
C41 C36 C37 120.0(8)
C41 C36 N1 121.3(8)
C37 C36 N1 118.6(8)
C38 C37 C36 118.2(10)
C38 C37 H37 120.9
C36 C37 H37 120.9
C39 C38 C37 123.7(10)
C39 C38 H38 118.2
C37 C38 H38 118.2
C38 C39 C40 118.5(10)
C38 C39 C42 122.9(11)
C40 C39 C42 118.6(11)
C39 C40 C41 119.7(10)
C39 C40 H40 120.2
C41 C40 H40 120.2
C36 C41 C40 120.0(9)
C36 C41 H41 120.0
C40 C41 H41 120.0
C39 C42 H42A 109.5
C39 C42 H42B 109.5
H42A C42 H42B 109.5
C39 C42 H42C 109.5
H42A C42 H42C 109.5
H42B C42 H42C 109.5
F1 B1 F4 111.9(16)
F1 B1 F3 111.9(14)
F4 B1 F3 113.5(13)
F1 B1 F2 101.2(12)
F4 B1 F2 109.3(13)
F3 B1 F2 108.3(15)

loop_
_geom_bond_atom_site_label_1
_geom_bond_atom_site_label_2
_geom_bond_distance
W1 C1 1.980(10)
W1 C5 2.284(8)
W1 C6 2.317(8)
W1 C3 2.321(9)
W1 C4 2.322(8)
W1 C2 2.330(9)
W1 P1 2.374(2)
W1 P2 2.388(2)
W1 W2 2.9135(8)
W1 H1 1.8814(5)
W2 N1 1.759(8)
W2 C9 2.344(8)
W2 C8 2.355(9)
W2 C11 2.368(10)
W2 C10 2.369(8)
W2 C7 2.377(10)
W2 P1 2.469(2)
W2 P2 2.474(2)
P1 C18 1.818(9)
P1 C12 1.837(8)
P2 C30 1.819(8)
P2 C24 1.823(8)
O1 C1 1.164(10)
N1 C36 1.405(10)
C2 C3 1.400(15)
C2 C6 1.408(15)
C2 H2 0.9300
C3 C4 1.403(14)
C3 H3 0.9300
C4 C5 1.473(13)
C4 H4 0.9300
C5 C6 1.380(13)
C5 H5 0.9300
C6 H6 0.9300
C7 C8 1.338(14)
C7 C11 1.405(15)
C7 H7 0.9300
C8 C9 1.412(13)
C8 H8 0.9300
C9 C10 1.463(13)
C9 H9 0.9300
C10 C11 1.339(14)
C10 H10 0.9300
C11 H11 0.9300
C12 C17 1.375(12)
C12 C13 1.383(12)
C13 C14 1.385(12)
C13 H13 0.9300
C14 C15 1.373(14)
C14 H14 0.9300
C15 C16 1.351(14)
C15 H15 0.9300
C16 C17 1.399(12)
C16 H16 0.9300
C17 H17 0.9300
C18 C23 1.384(11)
C18 C19 1.390(11)
C19 C20 1.382(12)
C19 H19 0.9300
C20 C21 1.360(13)
C20 H20 0.9300
C21 C22 1.386(13)
C21 H21 0.9300
C22 C23 1.385(13)
C22 H22 0.9300
C23 H23 0.9300
C24 C25 1.396(11)
C24 C29 1.401(12)
C25 C26 1.396(13)
C25 H25 0.9300
C26 C27 1.383(15)
C26 H26 0.9300
C27 C28 1.371(15)
C27 H27 0.9300
C28 C29 1.380(13)
C28 H28 0.9300
C29 H29 0.9300
C30 C35 1.378(11)
C30 C31 1.397(11)
C31 C32 1.398(13)
C31 H31 0.9300
C32 C33 1.381(15)
C32 H32 0.9300
C33 C34 1.345(15)
C33 H33 0.9300
C34 C35 1.386(14)
C34 H34 0.9300
C35 H35 0.9300
C36 C41 1.377(12)
C36 C37 1.403(12)
C37 C38 1.375(13)
C37 H37 0.9300
C38 C39 1.353(14)
C38 H38 0.9300
C39 C40 1.399(14)
C39 C42 1.510(14)
C40 C41 1.410(13)
C40 H40 0.9300
C41 H41 0.9300
C42 H42A 0.9600
C42 H42B 0.9600
C42 H42C 0.9600
B1 F1 1.303(17)
B1 F4 1.307(15)
B1 F3 1.310(16)
B1 F2 1.357(16)
